data_4323929
loop_
_publ_author_name
'Isak Vernik'
'Dennis V. Stynes'

_publ_contact_author
;
 Dennis V. Stynes
 York University
 North York
 Ontario
 Canada
 M3J 1P3
;
_publ_section_title
;
 Stereochemistry of Boron-Functionalized (Dioximato)iron(II) Complexes.
 Control of Nonbonded Interactions on Soft Conformational Surfaces
;
_journal_name_full 'Inorganic Chemistry'
_journal_page_first 6210
_journal_page_last 6220
_journal_paper_doi 10.1021/ic9602761
_journal_volume 35
_journal_year 1996
_chemical_formula_sum 'C50 H50 B2 Fe N5 O4 P'
_chemical_formula_weight 893.39
_chemical_name_common '[Fe((DMG)BPh2)2(PMEPh2)(PY)]'
_chemical_name_systematic
; 
 mono(methyldiphenylphosphine)mono(pyridine)bis(dimethylglyoximato 
 (diphenylborato))iron(II)
;
_space_group_IT_number 2
_symmetry_cell_setting triclinic
_symmetry_space_group_name_Hall '-P 1'
_symmetry_space_group_name_H-M 'P -1'
_atom_sites_solution_hydrogens geom
_atom_sites_solution_primary direct
_atom_sites_solution_secondary difmap
_audit_creation_method SHELXL
_cell_angle_alpha 75.81
_cell_angle_beta 87.99
_cell_angle_gamma 62.250(10)
_cell_formula_units_Z 2
_cell_length_a 11.499(5)
_cell_length_b 11.569(5)
_cell_length_c 20.087(8)
_cell_measurement_reflns_used 41
_cell_measurement_temperature 293(2)
_cell_measurement_theta_max 12.473
_cell_measurement_theta_min 3.703
_cell_volume 2283.0(17)
_computing_structure_refinement 'SHELXL-93 (Sheldrick, 1993)'
_computing_structure_solution 'SHELXS-86 (Sheldrick, 1990)'
_diffrn_ambient_temperature 293(2)
_diffrn_measurement_device 'Siemens R3m/V'
_diffrn_measurement_method theta
_diffrn_radiation_monochromator graphite
_diffrn_radiation_source 'fine-focus sealed tube'
_diffrn_radiation_type MoK\a
_diffrn_radiation_wavelength 0.71073
_diffrn_reflns_av_R_equivalents 0.0354
_diffrn_reflns_av_sigmaI/netI 0.0669
_diffrn_reflns_limit_h_max 13
_diffrn_reflns_limit_h_min -1
_diffrn_reflns_limit_k_max 13
_diffrn_reflns_limit_k_min -12
_diffrn_reflns_limit_l_max 23
_diffrn_reflns_limit_l_min -23
_diffrn_reflns_number 9152
_diffrn_reflns_theta_max 25.00
_diffrn_reflns_theta_min 2.01
_diffrn_standards_interval_count 97
_diffrn_standards_number 3
_exptl_absorpt_coefficient_mu 0.416
_exptl_absorpt_correction_type none
_exptl_crystal_colour orange
_exptl_crystal_density_diffrn 1.300
_exptl_crystal_description prisms
_exptl_crystal_F_000 936
_exptl_crystal_size_max 0.5
_exptl_crystal_size_mid 0.4
_exptl_crystal_size_min 0.3
_refine_diff_density_max 1.042
_refine_diff_density_min -0.445
_refine_diff_density_rms 0.074
_refine_ls_extinction_method none
_refine_ls_goodness_of_fit_all 1.107
_refine_ls_goodness_of_fit_obs 1.122
_refine_ls_matrix_type full
_refine_ls_number_parameters 568
_refine_ls_number_reflns 7824
_refine_ls_number_restraints 0
_refine_ls_restrained_S_all 1.185
_refine_ls_restrained_S_obs 1.122
_refine_ls_R_factor_all 0.1223
_refine_ls_R_factor_obs 0.0729
_refine_ls_shift/esd_max 1.475
_refine_ls_shift/esd_mean 0.066
_refine_ls_structure_factor_coef Fsqd
_refine_ls_weighting_details 'w=1/[\s^2^(Fo^2^)+(0.0747P)^2^+4.5284P] where P=(Fo^2^+2Fc^2^)/3'
_refine_ls_weighting_scheme calc
_refine_ls_wR_factor_all 0.2252
_refine_ls_wR_factor_obs 0.1694
_reflns_number_observed 5087
_reflns_number_total 7864
_reflns_observed_criterion >4sigma(I)
_cod_data_source_file ic9602761_03.cif
_cod_data_source_block 5
_cod_depositor_comments
;
The following automatic conversions were performed:

'_refine_ls_weighting_scheme' value 'calc
w=1/[\s^2^(Fo^2^)+(0.0747P)^2^+4.5284P] where P=(Fo^2^+2Fc^2^)/3' was
changed to 'calc'. New tag '_refine_ls_weighting_details' was
created. The value of the new tag was set to
'w=1/[\s^2^(Fo^2^)+(0.0747P)^2^+4.5284P] where P=(Fo^2^+2Fc^2^)/3'.

Automatic conversion script
Id: cif_fix_values 3143 2015-03-26 13:38:13Z robertas 
;
_cod_database_code 4323929

loop_
_symmetry_equiv_pos_as_xyz
'x, y, z'
'-x, -y, -z'

loop_
_atom_site_aniso_label
_atom_site_aniso_U_11
_atom_site_aniso_U_22
_atom_site_aniso_U_33
_atom_site_aniso_U_23
_atom_site_aniso_U_13
_atom_site_aniso_U_12
Fe 0.0311(4) 0.0387(4) 0.0437(4) -0.0069(3) 0.0037(3) -0.0149(3)
N1 0.035(2) 0.039(2) 0.048(3) -0.009(2) 0.003(2) -0.017(2)
N2 0.035(2) 0.040(2) 0.047(2) -0.008(2) 0.007(2) -0.018(2)
N3 0.029(2) 0.041(2) 0.047(3) -0.008(2) 0.003(2) -0.015(2)
N4 0.033(2) 0.039(2) 0.040(2) -0.004(2) 0.001(2) -0.011(2)
O1 0.063(3) 0.037(2) 0.047(2) -0.005(2) 0.001(2) -0.017(2)
O2 0.040(2) 0.039(2) 0.043(2) -0.002(2) -0.004(2) -0.015(2)
O3 0.044(2) 0.037(2) 0.055(2) -0.010(2) 0.009(2) -0.011(2)
O4 0.049(2) 0.043(2) 0.048(2) -0.002(2) 0.002(2) -0.014(2)
C1 0.046(3) 0.046(3) 0.048(3) -0.018(3) 0.008(2) -0.024(3)
C2 0.050(3) 0.053(3) 0.042(3) -0.016(3) 0.009(2) -0.029(3)
C3 0.038(3) 0.051(3) 0.046(3) -0.016(3) 0.011(2) -0.021(3)
C4 0.038(3) 0.054(3) 0.042(3) -0.010(3) 0.006(2) -0.020(3)
C5 0.086(5) 0.058(4) 0.066(4) -0.029(3) 0.017(4) -0.027(4)
C6 0.082(5) 0.064(4) 0.053(4) -0.020(3) 0.007(3) -0.034(4)
C7 0.077(5) 0.065(4) 0.060(4) -0.025(3) 0.026(3) -0.033(4)
C8 0.082(5) 0.067(4) 0.043(3) -0.011(3) 0.014(3) -0.027(4)
B1 0.059(4) 0.047(4) 0.046(4) -0.017(3) 0.013(3) -0.022(3)
B2 0.050(4) 0.045(4) 0.043(3) -0.012(3) 0.001(3) -0.017(3)
C10 0.055(4) 0.030(3) 0.066(4) -0.006(3) 0.001(3) -0.014(3)
C11 0.047(4) 0.053(4) 0.086(5) -0.017(3) 0.007(3) -0.015(3)
C12 0.055(4) 0.073(5) 0.103(6) -0.013(4) 0.010(4) -0.021(4)
C13 0.053(4) 0.073(5) 0.121(7) 0.002(5) -0.014(5) -0.028(4)
C14 0.070(5) 0.052(4) 0.101(6) -0.006(4) -0.025(4) -0.024(4)
C15 0.055(4) 0.052(4) 0.074(4) -0.011(3) -0.005(3) -0.016(3)
C20 0.046(3) 0.033(3) 0.049(3) -0.003(2) 0.000(3) -0.016(2)
C21 0.062(4) 0.072(4) 0.057(4) -0.015(3) 0.005(3) -0.040(4)
C22 0.075(5) 0.103(6) 0.071(4) -0.019(4) 0.020(4) -0.061(5)
C23 0.068(5) 0.084(5) 0.105(6) -0.008(4) 0.005(4) -0.056(4)
C24 0.079(5) 0.078(5) 0.081(5) -0.022(4) -0.004(4) -0.049(4)
C25 0.068(4) 0.058(4) 0.058(4) -0.017(3) 0.003(3) -0.032(3)
C30 0.044(3) 0.041(3) 0.054(3) 0.002(3) 0.006(3) -0.014(3)
C31 0.068(5) 0.075(5) 0.061(4) 0.002(4) -0.012(4) -0.007(4)
C32 0.069(6) 0.115(8) 0.088(6) 0.012(6) -0.026(5) -0.013(5)
C33 0.056(5) 0.074(6) 0.115(7) 0.036(6) 0.003(5) 0.003(4)
C34 0.096(7) 0.049(5) 0.136(9) -0.006(5) 0.013(6) 0.012(5)
C35 0.082(6) 0.062(5) 0.096(6) -0.011(4) -0.010(4) -0.008(4)
C40 0.038(3) 0.044(3) 0.060(4) -0.009(3) 0.003(3) -0.012(3)
C41 0.050(4) 0.053(4) 0.063(4) -0.010(3) 0.003(3) -0.020(3)
C42 0.050(4) 0.058(4) 0.057(4) 0.006(3) 0.001(3) -0.016(3)
C43 0.070(4) 0.047(4) 0.071(4) -0.005(3) 0.018(4) -0.024(3)
C44 0.084(5) 0.063(4) 0.081(5) -0.015(4) 0.006(4) -0.045(4)
C45 0.066(4) 0.051(4) 0.067(4) -0.001(3) -0.004(3) -0.024(3)
N5 0.031(2) 0.034(2) 0.050(3) -0.005(2) 0.002(2) -0.011(2)
C51 0.046(3) 0.058(4) 0.058(4) -0.009(3) 0.000(3) -0.026(3)
C52 0.057(4) 0.083(5) 0.078(5) -0.018(4) 0.001(3) -0.046(4)
C53 0.044(4) 0.087(5) 0.092(5) -0.016(4) -0.003(4) -0.036(4)
C54 0.039(3) 0.067(4) 0.079(4) -0.015(3) 0.013(3) -0.028(3)
C55 0.044(3) 0.056(4) 0.064(4) -0.021(3) 0.009(3) -0.023(3)
P6 0.0359(8) 0.0502(9) 0.0508(8) -0.0063(7) 0.0043(6) -0.0227(7)
C60 0.048(3) 0.068(4) 0.073(4) -0.026(3) 0.019(3) -0.037(3)
C61 0.090(6) 0.091(6) 0.121(7) -0.052(5) 0.016(5) -0.056(5)
C62 0.148(10) 0.171(12) 0.152(10) -0.118(10) 0.039(8) -0.099(10)
C63 0.144(11) 0.236(16) 0.111(8) -0.109(10) 0.036(7) -0.134(11)
C64 0.106(7) 0.196(12) 0.081(6) -0.055(7) 0.008(5) -0.092(8)
C65 0.073(5) 0.108(6) 0.064(4) -0.021(4) 0.007(4) -0.053(5)
C70 0.036(3) 0.084(5) 0.064(4) -0.038(4) 0.014(3) -0.037(3)
C71 0.059(4) 0.145(7) 0.081(5) -0.063(5) 0.022(4) -0.062(5)
C72 0.074(6) 0.186(11) 0.131(8) -0.115(8) 0.051(6) -0.085(7)
C73 0.059(6) 0.162(11) 0.211(13) -0.137(10) 0.054(7) -0.058(7)
C74 0.051(5) 0.082(6) 0.185(10) -0.063(6) 0.003(6) -0.023(4)
C75 0.037(3) 0.062(4) 0.113(6) -0.034(4) -0.001(4) -0.015(3)
C80 0.068(5) 0.080(5) 0.088(5) 0.020(4) -0.004(4) -0.049(4)

loop_
_atom_site_label
_atom_site_type_symbol
_atom_site_fract_x
_atom_site_fract_y
_atom_site_fract_z
_atom_site_U_iso_or_equiv
_atom_site_thermal_displace_type
_atom_site_occupancy
_atom_site_calc_flag
_atom_site_refinement_flags
_atom_site_disorder_group
Fe Fe -0.07396(7) -0.68044(7) 0.23829(4) 0.0393(2) Uani 1 d . .
N1 N -0.1607(4) -0.5169(4) 0.2641(2) 0.0411(10) Uani 1 d . .
N2 N -0.0400(4) -0.7499(4) 0.3342(2) 0.0412(10) Uani 1 d . .
N3 N 0.0127(4) -0.8440(4) 0.2129(2) 0.0405(10) Uani 1 d . .
N4 N -0.0934(4) -0.6106(4) 0.1414(2) 0.0407(10) Uani 1 d . .
O1 O -0.2151(4) -0.3919(4) 0.2191(2) 0.0527(10) Uani 1 d . .
O2 O 0.0478(3) -0.8824(3) 0.3658(2) 0.0434(8) Uani 1 d . .
O3 O 0.0784(4) -0.9688(3) 0.2575(2) 0.0492(9) Uani 1 d . .
O4 O -0.1432(4) -0.4755(4) 0.1092(2) 0.0520(10) Uani 1 d . .
C1 C -0.1614(5) -0.5233(5) 0.3291(3) 0.0446(13) Uani 1 d . .
C2 C -0.0845(5) -0.6645(6) 0.3721(3) 0.0455(13) Uani 1 d . .
C3 C 0.0242(5) -0.8380(6) 0.1474(3) 0.0446(13) Uani 1 d . .
C4 C -0.0392(5) -0.6973(6) 0.1050(3) 0.0459(13) Uani 1 d . .
C5 C -0.2297(7) -0.4053(6) 0.3584(3) 0.070(2) Uani 1 d . .
H5A H -0.2733(7) -0.3247(6) 0.3215(3) 0.080 Uiso 1 d R .
H5B H -0.2938(7) -0.4161(6) 0.3876(3) 0.080 Uiso 1 d R .
H5C H -0.1665(7) -0.3983(6) 0.3849(3) 0.080 Uiso 1 d R .
C6 C -0.0567(7) -0.6989(7) 0.4472(3) 0.065(2) Uani 1 d . .
H6A H -0.0053(7) -0.7952(7) 0.4642(3) 0.080 Uiso 1 d R .
H6B H -0.0085(7) -0.6561(7) 0.4583(3) 0.080 Uiso 1 d R .
H6C H -0.1385(7) -0.6685(7) 0.4681(3) 0.080 Uiso 1 d R .
C7 C 0.0977(7) -0.9588(6) 0.1203(3) 0.066(2) Uani 1 d . .
H7A H 0.1289(7) -1.0390(6) 0.1577(3) 0.080 Uiso 1 d R .
H7B H 0.0412(7) -0.9616(6) 0.0873(3) 0.080 Uiso 1 d R .
H7C H 0.1715(7) -0.9540(6) 0.0984(3) 0.080 Uiso 1 d R .
C8 C -0.0362(7) -0.6598(7) 0.0283(3) 0.068(2) Uani 1 d . .
H8A H -0.0826(7) -0.5633(7) 0.0106(3) 0.080 Uiso 1 d R .
H8B H 0.0539(7) -0.6932(7) 0.0175(3) 0.080 Uiso 1 d R .
H8C H -0.0773(7) -0.6998(7) 0.0077(3) 0.080 Uiso 1 d R .
B1 B -0.2476(7) -0.3750(7) 0.1441(3) 0.051(2) Uani 1 d . .
B2 B 0.0515(7) -0.9894(7) 0.3349(3) 0.048(2) Uani 1 d . .
C10 C -0.3884(6) -0.3756(5) 0.1327(3) 0.0540(15) Uani 1 d . .
C11 C -0.4825(6) -0.3484(6) 0.1798(4) 0.066(2) Uani 1 d . .
H11A H -0.4611(6) -0.3366(6) 0.2226(4) 0.080 Uiso 1 d R .
C12 C -0.6041(7) -0.3377(7) 0.1664(5) 0.082(2) Uani 1 d . .
H12A H -0.6674(7) -0.3188(7) 0.2000(5) 0.080 Uiso 1 d R .
C13 C -0.6369(8) -0.3539(8) 0.1066(5) 0.088(2) Uani 1 d . .
H13A H -0.7220(8) -0.3462(8) 0.0978(5) 0.080 Uiso 1 d R .
C14 C -0.5474(8) -0.3821(7) 0.0585(4) 0.078(2) Uani 1 d . .
H14A H -0.5693(8) -0.3933(7) 0.0156(4) 0.080 Uiso 1 d R .
C15 C -0.4240(6) -0.3937(6) 0.0719(4) 0.065(2) Uani 1 d . .
H15A H -0.3599(6) -0.4153(6) 0.0389(4) 0.080 Uiso 1 d R .
C20 C -0.0789(5) -1.0068(5) 0.3455(3) 0.0450(13) Uani 1 d . .
C21 C -0.1389(6) -0.9966(7) 0.4065(3) 0.060(2) Uani 1 d . .
H21A H -0.1054(6) -0.9704(7) 0.4401(3) 0.080 Uiso 1 d R .
C22 C -0.2451(7) -1.0205(8) 0.4191(4) 0.076(2) Uani 1 d . .
H22A H -0.2826(7) -1.0145(8) 0.4624(4) 0.080 Uiso 1 d R .
C23 C -0.2960(7) -1.0554(8) 0.3716(4) 0.080(2) Uani 1 d . .
H23A H -0.3711(7) -1.0706(8) 0.3800(4) 0.080 Uiso 1 d R .
C24 C -0.2399(7) -1.0644(7) 0.3109(4) 0.073(2) Uani 1 d . .
H24A H -0.2746(7) -1.0894(7) 0.2773(4) 0.080 Uiso 1 d R .
C25 C -0.1323(6) -1.0428(6) 0.2984(3) 0.060(2) Uani 1 d . .
H25A H -0.0939(6) -1.0509(6) 0.2554(3) 0.080 Uiso 1 d R .
C30 C 0.1858(5) -1.1245(6) 0.3701(3) 0.0518(14) Uani 1 d . .
C31 C 0.2475(7) -1.1393(8) 0.4299(4) 0.082(2) Uani 1 d . .
H31A H 0.2068(7) -1.0685(8) 0.4531(4) 0.080 Uiso 1 d R .
C32 C 0.3675(8) -1.2548(11) 0.4583(5) 0.110(3) Uani 1 d . .
H32A H 0.4094(8) -1.2625(11) 0.5009(5) 0.080 Uiso 1 d R .
C33 C 0.4239(8) -1.3551(9) 0.4264(6) 0.108(3) Uani 1 d . .
H33A H 0.5064(8) -1.4337(9) 0.4451(6) 0.080 Uiso 1 d R .
C34 C 0.3647(9) -1.3429(8) 0.3688(6) 0.116(3) Uani 1 d . .
H34A H 0.4059(9) -1.4132(8) 0.3453(6) 0.080 Uiso 1 d R .
C35 C 0.2450(8) -1.2306(7) 0.3398(4) 0.092(2) Uani 1 d . .
H35A H 0.2015(8) -1.2262(7) 0.2986(4) 0.080 Uiso 1 d R .
C40 C -0.2541(5) -0.2309(6) 0.1057(3) 0.0515(14) Uani 1 d . .
C41 C -0.3191(6) -0.1531(6) 0.0416(3) 0.058(2) Uani 1 d . .
H41A H -0.3637(6) -0.1864(6) 0.0181(3) 0.080 Uiso 1 d R .
C42 C -0.3235(6) -0.0306(6) 0.0096(3) 0.063(2) Uani 1 d . .
H42A H -0.3715(6) 0.0200(6) -0.0348(3) 0.080 Uiso 1 d R .
C43 C -0.2588(7) 0.0178(6) 0.0407(3) 0.066(2) Uani 1 d . .
H43A H -0.2610(7) 0.1022(6) 0.0182(3) 0.080 Uiso 1 d R .
C44 C -0.1944(7) -0.0534(7) 0.1037(4) 0.073(2) Uani 1 d . .
H44A H -0.1486(7) -0.0199(7) 0.1261(4) 0.080 Uiso 1 d R .
C45 C -0.1913(6) -0.1761(6) 0.1362(3) 0.066(2) Uani 1 d . .
H45A H -0.1468(6) -0.2245(6) 0.1815(3) 0.080 Uiso 1 d R .
N5 N -0.2472(4) -0.6915(4) 0.2386(2) 0.0412(10) Uani 1 d . .
C51 C -0.2917(6) -0.7145(6) 0.1856(3) 0.0541(15) Uani 1 d . .
H51A H -0.2425(6) -0.7219(6) 0.1458(3) 0.080 Uiso 1 d R .
C52 C -0.4048(6) -0.7260(7) 0.1847(4) 0.068(2) Uani 1 d . .
H52A H -0.4329(6) -0.7439(7) 0.1456(4) 0.080 Uiso 1 d R .
C53 C -0.4766(6) -0.7131(7) 0.2410(4) 0.073(2) Uani 1 d . .
H53A H -0.5567(6) -0.7200(7) 0.2416(4) 0.080 Uiso 1 d R .
C54 C -0.4328(6) -0.6905(6) 0.2953(4) 0.062(2) Uani 1 d . .
H54A H -0.4811(6) -0.6810(6) 0.3353(4) 0.080 Uiso 1 d R .
C55 C -0.3180(6) -0.6797(6) 0.2932(3) 0.0542(15) Uani 1 d . .
H55A H -0.2862(6) -0.6648(6) 0.3322(3) 0.080 Uiso 1 d R .
P6 P 0.11649(14) -0.66142(15) 0.23556(7) 0.0460(4) Uani 1 d . .
C60 C 0.1655(6) -0.6326(7) 0.3127(3) 0.058(2) Uani 1 d . .
C61 C 0.0990(8) -0.5015(9) 0.3219(5) 0.091(2) Uani 1 d . .
H61A H 0.0321(8) -0.4318(9) 0.2867(5) 0.080 Uiso 1 d R .
C62 C 0.1294(13) -0.4757(13) 0.3798(6) 0.133(4) Uani 1 d . .
H62A H 0.0810(13) -0.3863(13) 0.3863(6) 0.080 Uiso 1 d R .
C63 C 0.2237(13) -0.5727(17) 0.4285(6) 0.134(5) Uani 1 d . .
H63A H 0.2468(13) -0.5503(17) 0.4673(6) 0.080 Uiso 1 d R .
C64 C 0.2903(10) -0.7028(14) 0.4222(5) 0.116(3) Uani 1 d . .
H64A H 0.3564(10) -0.7732(14) 0.4574(5) 0.080 Uiso 1 d R .
C65 C 0.2597(7) -0.7311(9) 0.3632(3) 0.078(2) Uani 1 d . .
H65A H 0.3049(7) -0.8214(9) 0.3576(3) 0.080 Uiso 1 d R .
C70 C 0.2615(5) -0.8057(7) 0.2177(3) 0.054(2) Uani 1 d . .
C71 C 0.3200(7) -0.7948(10) 0.1571(4) 0.083(2) Uani 1 d . .
H71A H 0.2856(7) -0.7092(10) 0.1234(4) 0.080 Uiso 1 d R .
C72 C 0.4315(9) -0.9093(13) 0.1462(6) 0.107(4) Uani 1 d . .
H72A H 0.4755(9) -0.9035(13) 0.1050(6) 0.080 Uiso 1 d R .
C73 C 0.4773(9) -1.0304(13) 0.1960(7) 0.125(4) Uani 1 d . .
H73A H 0.5506(9) -1.1098(13) 0.1881(7) 0.080 Uiso 1 d R .
C74 C 0.4179(8) -1.0415(9) 0.2547(6) 0.104(3) Uani 1 d . .
H74A H 0.4533(8) -1.1262(9) 0.2892(6) 0.080 Uiso 1 d R .
C75 C 0.3092(6) -0.9297(7) 0.2650(4) 0.071(2) Uani 1 d . .
H75A H 0.2662(6) -0.9374(7) 0.3064(4) 0.080 Uiso 1 d R .
C80 C 0.1098(7) -0.5197(7) 0.1695(4) 0.081(2) Uani 1 d . .
H80A H 0.1929(7) -0.5193(7) 0.1718(4) 0.080 Uiso 1 d R .
H80B H 0.0927(7) -0.5282(7) 0.1250(4) 0.080 Uiso 1 d R .
H80C H 0.0408(7) -0.4367(7) 0.1766(4) 0.080 Uiso 1 d R .

loop_
_atom_type_symbol
_atom_type_description
_atom_type_scat_dispersion_real
_atom_type_scat_dispersion_imag
_atom_type_scat_source
C C 0.0033 0.0016 'International Tables Vol C Tables 4.2.6.8 and 6.1.1.4'
H H 0.0000 0.0000 'International Tables Vol C Tables 4.2.6.8 and 6.1.1.4'
B B 0.0013 0.0007 'International Tables Vol C Tables 4.2.6.8 and 6.1.1.4'
N N 0.0061 0.0033 'International Tables Vol C Tables 4.2.6.8 and 6.1.1.4'
O O 0.0106 0.0060 'International Tables Vol C Tables 4.2.6.8 and 6.1.1.4'
P P 0.1023 0.0942 'International Tables Vol C Tables 4.2.6.8 and 6.1.1.4'
Fe Fe 0.3463 0.8444 'International Tables Vol C Tables 4.2.6.8 and 6.1.1.4'

loop_
_geom_angle_atom_site_label_1
_geom_angle_atom_site_label_2
_geom_angle_atom_site_label_3
_geom_angle
_geom_angle_site_symmetry_1
_geom_angle_site_symmetry_3
_geom_angle_publ_flag
N2 Fe N3 98.6(2) . . ?
N2 Fe N1 81.2(2) . . ?
N3 Fe N1 179.7(2) . . ?
N2 Fe N4 174.9(2) . . ?
N3 Fe N4 81.1(2) . . ?
N1 Fe N4 99.2(2) . . ?
N2 Fe N5 92.1(2) . . ?
N3 Fe N5 90.0(2) . . ?
N1 Fe N5 90.0(2) . . ?
N4 Fe N5 93.1(2) . . ?
N2 Fe P6 89.25(13) . . ?
N3 Fe P6 91.02(13) . . ?
N1 Fe P6 89.01(13) . . ?
N4 Fe P6 85.63(13) . . ?
N5 Fe P6 178.20(12) . . ?
C1 N1 O1 117.7(4) . . ?
C1 N1 Fe 117.7(4) . . ?
O1 N1 Fe 124.5(3) . . ?
C2 N2 O2 117.8(4) . . ?
C2 N2 Fe 117.8(4) . . ?
O2 N2 Fe 123.4(3) . . ?
C3 N3 O3 116.5(4) . . ?
C3 N3 Fe 117.7(4) . . ?
O3 N3 Fe 125.3(3) . . ?
C4 N4 O4 118.6(4) . . ?
C4 N4 Fe 116.9(4) . . ?
O4 N4 Fe 123.7(3) . . ?
N1 O1 B1 120.4(4) . . ?
N2 O2 B2 117.5(4) . . ?
N3 O3 B2 119.9(4) . . ?
N4 O4 B1 117.4(4) . . ?
N1 C1 C5 124.7(5) . . ?
N1 C1 C2 111.9(5) . . ?
C5 C1 C2 123.4(5) . . ?
N2 C2 C6 125.4(5) . . ?
N2 C2 C1 111.3(4) . . ?
C6 C2 C1 123.2(5) . . ?
N3 C3 C4 111.5(5) . . ?
N3 C3 C7 123.5(5) . . ?
C4 C3 C7 124.9(5) . . ?
N4 C4 C3 112.7(4) . . ?
N4 C4 C8 124.1(5) . . ?
C3 C4 C8 123.1(5) . . ?
O1 B1 O4 116.7(5) . . ?
O1 B1 C40 103.8(5) . . ?
O4 B1 C40 104.3(5) . . ?
O1 B1 C10 110.8(5) . . ?
O4 B1 C10 108.7(5) . . ?
C40 B1 C10 112.3(5) . . ?
O2 B2 O3 113.7(5) . . ?
O2 B2 C20 112.3(5) . . ?
O3 B2 C20 110.3(5) . . ?
O2 B2 C30 105.1(5) . . ?
O3 B2 C30 101.2(4) . . ?
C20 B2 C30 113.8(5) . . ?
C11 C10 C15 115.9(6) . . ?
C11 C10 B1 122.8(6) . . ?
C15 C10 B1 121.2(5) . . ?
C12 C11 C10 121.7(7) . . ?
C13 C12 C11 121.2(8) . . ?
C12 C13 C14 119.6(7) . . ?
C13 C14 C15 119.4(7) . . ?
C14 C15 C10 122.2(7) . . ?
C25 C20 C21 116.0(5) . . ?
C25 C20 B2 123.4(5) . . ?
C21 C20 B2 120.5(5) . . ?
C22 C21 C20 121.9(6) . . ?
C23 C22 C21 120.9(7) . . ?
C24 C23 C22 118.3(6) . . ?
C23 C24 C25 121.0(6) . . ?
C24 C25 C20 121.8(6) . . ?
C31 C30 C35 116.1(6) . . ?
C31 C30 B2 122.3(6) . . ?
C35 C30 B2 121.6(6) . . ?
C30 C31 C32 121.7(8) . . ?
C33 C32 C31 120.4(9) . . ?
C34 C33 C32 118.6(8) . . ?
C33 C34 C35 122.3(9) . . ?
C30 C35 C34 120.8(8) . . ?
C41 C40 C45 114.2(6) . . ?
C41 C40 B1 124.5(6) . . ?
C45 C40 B1 121.3(5) . . ?
C40 C41 C42 123.6(6) . . ?
C43 C42 C41 120.2(6) . . ?
C44 C43 C42 118.9(6) . . ?
C43 C44 C45 120.9(7) . . ?
C44 C45 C40 122.2(6) . . ?
C51 N5 C55 117.3(5) . . ?
C51 N5 Fe 121.5(4) . . ?
C55 N5 Fe 121.1(4) . . ?
N5 C51 C52 123.2(6) . . ?
C51 C52 C53 118.7(6) . . ?
C54 C53 C52 118.9(6) . . ?
C53 C54 C55 119.7(6) . . ?
N5 C55 C54 122.1(6) . . ?
C80 P6 C60 101.4(3) . . ?
C80 P6 C70 102.7(3) . . ?
C60 P6 C70 106.2(3) . . ?
C80 P6 Fe 114.6(2) . . ?
C60 P6 Fe 115.7(2) . . ?
C70 P6 Fe 114.5(2) . . ?
C65 C60 C61 117.9(7) . . ?
C65 C60 P6 124.2(5) . . ?
C61 C60 P6 117.8(6) . . ?
C62 C61 C60 120.0(9) . . ?
C63 C62 C61 121.6(11) . . ?
C62 C63 C64 120.4(10) . . ?
C63 C64 C65 118.7(10) . . ?
C60 C65 C64 121.4(9) . . ?
C71 C70 C75 119.3(7) . . ?
C71 C70 P6 121.9(6) . . ?
C75 C70 P6 118.7(5) . . ?
C70 C71 C72 119.3(9) . . ?
C73 C72 C71 119.0(9) . . ?
C74 C73 C72 121.5(10) . . ?
C73 C74 C75 119.3(10) . . ?
C74 C75 C70 121.5(8) . . ?

loop_
_geom_bond_atom_site_label_1
_geom_bond_atom_site_label_2
_geom_bond_distance
_geom_bond_site_symmetry_2
_geom_bond_publ_flag
Fe N2 1.874(4) . ?
Fe N3 1.875(4) . ?
Fe N1 1.879(4) . ?
Fe N4 1.893(4) . ?
Fe N5 2.055(4) . ?
Fe P6 2.298(2) . ?
N1 C1 1.289(6) . ?
N1 O1 1.363(5) . ?
N2 C2 1.298(6) . ?
N2 O2 1.378(5) . ?
N3 C3 1.307(6) . ?
N3 O3 1.363(5) . ?
N4 C4 1.294(7) . ?
N4 O4 1.373(5) . ?
O1 B1 1.507(7) . ?
O2 B2 1.499(7) . ?
O3 B2 1.555(7) . ?
O4 B1 1.526(7) . ?
C1 C5 1.479(8) . ?
C1 C2 1.488(7) . ?
C2 C6 1.469(7) . ?
C3 C4 1.470(8) . ?
C3 C7 1.485(8) . ?
C4 C8 1.499(7) . ?
B1 C40 1.624(9) . ?
B1 C10 1.646(9) . ?
B2 C20 1.604(9) . ?
B2 C30 1.617(8) . ?
C10 C11 1.386(8) . ?
C10 C15 1.394(8) . ?
C11 C12 1.377(9) . ?
C12 C13 1.353(11) . ?
C13 C14 1.368(11) . ?
C14 C15 1.391(9) . ?
C20 C25 1.385(8) . ?
C20 C21 1.389(8) . ?
C21 C22 1.375(8) . ?
C22 C23 1.365(10) . ?
C23 C24 1.364(10) . ?
C24 C25 1.376(9) . ?
C30 C31 1.351(9) . ?
C30 C35 1.378(9) . ?
C31 C32 1.407(10) . ?
C32 C33 1.347(13) . ?
C33 C34 1.307(13) . ?
C34 C35 1.393(11) . ?
C40 C41 1.378(8) . ?
C40 C45 1.397(8) . ?
C41 C42 1.384(8) . ?
C42 C43 1.359(9) . ?
C43 C44 1.347(9) . ?
C44 C45 1.394(9) . ?
N5 C51 1.329(7) . ?
N5 C55 1.337(7) . ?
C51 C52 1.369(8) . ?
C52 C53 1.374(9) . ?
C53 C54 1.345(9) . ?
C54 C55 1.381(8) . ?
P6 C80 1.811(6) . ?
P6 C60 1.823(6) . ?
P6 C70 1.832(6) . ?
C60 C65 1.364(9) . ?
C60 C61 1.402(10) . ?
C61 C62 1.364(12) . ?
C62 C63 1.34(2) . ?
C63 C64 1.37(2) . ?
C64 C65 1.400(11) . ?
C70 C71 1.376(9) . ?
C70 C75 1.378(9) . ?
C71 C72 1.410(12) . ?
C72 C73 1.379(14) . ?
C73 C74 1.350(14) . ?
C74 C75 1.373(10) . ?
